data_7229754
loop_
_publ_author_name
'Bhattacharjee, Indranil'
'Ghosh, Nita'
'Raina, Abhinav'
'Dasgupta, Jyotishman'
'Ray, Debdas'

_publ_section_title
;
 Conformational switching via an intramolecular H-bond modulates the
 fluorescence lifetime in a novel coumarin-imidazole conjugate.
;
_journal_issue 9
_journal_name_full 'Physical chemistry chemical physics : PCCP'
_journal_page_first 6060
_journal_page_last 6072
_journal_paper_doi 10.1039/c7cp07274k
_journal_volume 20
_journal_year 2018
_chemical_formula_moiety 'C34 H29 N3 O3'
_chemical_formula_sum 'C34 H29 N3 O3'
_chemical_formula_weight 527.60
_chemical_name_systematic 1
_space_group_crystal_system monoclinic
_space_group_IT_number 14
_space_group_name_Hall '-P 2yn'
_space_group_name_H-M_alt 'P 1 21/n 1'
_symmetry_space_group_name_Hall '-P 2yn'
_symmetry_space_group_name_H-M 'P 1 21/n 1'
_atom_sites_solution_hydrogens geom
_audit_creation_method SHELXL-2014/7
_audit_update_record
;
2017-08-07 deposited with the CCDC.
2017-12-14 downloaded from the CCDC.
;
_cell_angle_alpha 90
_cell_angle_beta 104.9640(10)
_cell_angle_gamma 90
_cell_formula_units_Z 4
_cell_length_a 14.0571(5)
_cell_length_b 13.2680(5)
_cell_length_c 15.3305(5)
_cell_measurement_reflns_used 4848
_cell_measurement_temperature 297(2)
_cell_measurement_theta_max 24.994
_cell_measurement_theta_min 2.97
_cell_volume 2762.32(17)
_computing_cell_refinement 'Bruker SAINT'
_computing_data_collection 'Bruker APEX2'
_computing_data_reduction 'Bruker SAINT'
_computing_molecular_graphics 'Bruker SHELXTL'
_computing_publication_material 'Bruker SHELXTL'
_computing_structure_refinement 'SHELXL-2014/7 (Sheldrick, 2014)'
_computing_structure_solution 'SHELXS-97 (Sheldrick 2008)'
_diffrn_ambient_temperature 297(2)
_diffrn_measured_fraction_theta_full 0.998
_diffrn_measured_fraction_theta_max 0.998
_diffrn_measurement_device_type 'Bruker PHOTON100 CMOS'
_diffrn_measurement_method '\f and \w scans'
_diffrn_radiation_type MoK\a
_diffrn_radiation_wavelength 0.71073
_diffrn_reflns_av_R_equivalents 0.0638
_diffrn_reflns_av_unetI/netI 0.0260
_diffrn_reflns_Laue_measured_fraction_full 0.998
_diffrn_reflns_Laue_measured_fraction_max 0.998
_diffrn_reflns_limit_h_max 16
_diffrn_reflns_limit_h_min -16
_diffrn_reflns_limit_k_max 15
_diffrn_reflns_limit_k_min -15
_diffrn_reflns_limit_l_max 18
_diffrn_reflns_limit_l_min -18
_diffrn_reflns_number 49739
_diffrn_reflns_point_group_measured_fraction_full 0.998
_diffrn_reflns_point_group_measured_fraction_max 0.998
_diffrn_reflns_theta_full 24.994
_diffrn_reflns_theta_max 24.994
_diffrn_reflns_theta_min 2.331
_diffrn_source X-ray
_exptl_absorpt_coefficient_mu 0.082
_exptl_absorpt_correction_T_max 0.979
_exptl_absorpt_correction_T_min 0.972
_exptl_absorpt_correction_type multi-scan
_exptl_absorpt_process_details SADABS
_exptl_crystal_colour yellowish
_exptl_crystal_density_diffrn 1.269
_exptl_crystal_description Plate
_exptl_crystal_F_000 1112
_exptl_crystal_size_max 0.344
_exptl_crystal_size_mid 0.328
_exptl_crystal_size_min 0.265
_refine_diff_density_max 1.240
_refine_diff_density_min -0.752
_refine_diff_density_rms 0.058
_refine_ls_extinction_coef 0.016(3)
_refine_ls_extinction_expression Fc^*^=kFc[1+0.001xFc^2^\l^3^/sin(2\q)]^-1/4^
_refine_ls_extinction_method 'SHELXL-2014/7 (Sheldrick 2014'
_refine_ls_goodness_of_fit_ref 1.062
_refine_ls_hydrogen_treatment constr
_refine_ls_matrix_type full
_refine_ls_number_parameters 353
_refine_ls_number_reflns 4848
_refine_ls_number_restraints 0
_refine_ls_restrained_S_all 1.062
_refine_ls_R_factor_all 0.1039
_refine_ls_R_factor_gt 0.0784
_refine_ls_shift/su_max 0.000
_refine_ls_shift/su_mean 0.000
_refine_ls_structure_factor_coef Fsqd
_refine_ls_weighting_details 'w=1/[\s^2^(Fo^2^)+(0.1346P)^2^+2.7155P] where P=(Fo^2^+2Fc^2^)/3'
_refine_ls_weighting_scheme calc
_refine_ls_wR_factor_gt 0.2266
_refine_ls_wR_factor_ref 0.2532
_reflns_Friedel_coverage 0.000
_reflns_number_gt 3522
_reflns_number_total 4848
_reflns_threshold_expression 'I > 2\s(I)'
_cod_data_source_file c7cp07274k2.cif
_cod_data_source_block dr1
_cod_depositor_comments
;
The following automatic conversions were performed:

'_exptl_absorpt_correction_type' value 'Multi-Scan' changed to
'multi-scan' according to
/home/data/users/saulius/crontab/automatic-downloads/rss-feeds/RSC/lib/dictionaries/cif_core.dic
dictionary named 'cif_core.dic' version 2.4.2 from 2011-04-26.

Automatic conversion script
Id: cif_fix_values 4973 2017-02-22 13:04:09Z antanas 

 Adding full bibliography for 7229754--7229755.cif.
;
_cod_database_code 7229754
_shelx_shelxl_version_number 2014/7
_shelx_space_group_comment
;
The symmetry employed for this shelxl refinement is uniquely defined
by the following loop, which should always be used as a source of
symmetry information in preference to the above space-group names.
They are only intended as comments.
;
_shelx_estimated_absorpt_t_min 0.972
_shelx_estimated_absorpt_t_max 0.979

loop_
_space_group_symop_operation_xyz
'x, y, z'
'-x+1/2, y+1/2, -z+1/2'
'-x, -y, -z'
'x-1/2, -y-1/2, z-1/2'

loop_
_atom_site_label
_atom_site_type_symbol
_atom_site_fract_x
_atom_site_fract_y
_atom_site_fract_z
_atom_site_U_iso_or_equiv
_atom_site_adp_type
_atom_site_occupancy
_atom_site_site_symmetry_order
_atom_site_calc_flag
_atom_site_refinement_flags_posn
_atom_site_refinement_flags_adp
O2 O 0.21687(18) 0.68416(15) 0.37602(14) 0.0454(6) Uani 1 1 d . .
O1 O 0.2614(2) 0.77551(17) 0.27317(16) 0.0590(7) Uani 1 1 d . .
N2 N 0.28263(18) 0.60847(19) 0.16926(16) 0.0382(6) Uani 1 1 d . .
N1 N 0.2964(2) 0.6396(2) 0.03194(17) 0.0424(7) Uani 1 1 d . .
O3 O 0.1463(2) 0.5911(3) -0.10273(18) 0.0811(10) Uani 1 1 d . .
H3 H 0.2036 0.6053 -0.0774 0.122 Uiso 1 1 calc R U
C10 C 0.2460(2) 0.5994(2) 0.2474(2) 0.0354(7) Uani 1 1 d . .
C11 C 0.2436(2) 0.6920(2) 0.2963(2) 0.0394(7) Uani 1 1 d . .
C13 C 0.1919(2) 0.5047(2) 0.3592(2) 0.0382(7) Uani 1 1 d . .
C2 C 0.3834(2) 0.6061(2) 0.1739(2) 0.0396(7) Uani 1 1 d . .
C1 C 0.2331(2) 0.6304(2) 0.0819(2) 0.0381(7) Uani 1 1 d . .
C3 C 0.3901(2) 0.6252(2) 0.0877(2) 0.0406(7) Uani 1 1 d . .
C12 C 0.2205(2) 0.5107(2) 0.2774(2) 0.0375(7) Uani 1 1 d . .
H12 H 0.2218 0.4525 0.2439 0.045 Uiso 1 1 calc R U
C18 C 0.1928(2) 0.5933(2) 0.4088(2) 0.0385(7) Uani 1 1 d . .
C19 C 0.4555(2) 0.5818(3) 0.2599(2) 0.0453(8) Uani 1 1 d . .
C4 C 0.1264(2) 0.6364(2) 0.0442(2) 0.0431(8) Uani 1 1 d . .
C30 C 0.4757(3) 0.6274(2) 0.0493(2) 0.0463(8) Uani 1 1 d . .
C14 C 0.1662(3) 0.4162(2) 0.3981(2) 0.0489(8) Uani 1 1 d . .
H14 H 0.1648 0.3553 0.3678 0.059 Uiso 1 1 calc R U
C17 C 0.1706(3) 0.5975(3) 0.4907(2) 0.0485(8) Uani 1 1 d . .
H17 H 0.1729 0.6585 0.5210 0.058 Uiso 1 1 calc R U
N3 N 0.1200(3) 0.5103(3) 0.6085(2) 0.0824(12) Uani 1 1 d . .
C9 C 0.0602(3) 0.6640(3) 0.0940(3) 0.0599(10) Uani 1 1 d . .
H9 H 0.0841 0.6815 0.1544 0.072 Uiso 1 1 calc R U
C29 C 0.4621(3) 0.6544(3) -0.0410(3) 0.0586(10) Uani 1 1 d . .
H29 H 0.3997 0.6730 -0.0749 0.070 Uiso 1 1 calc R U
C20 C 0.4589(3) 0.4865(3) 0.2970(3) 0.0605(10) Uani 1 1 d . .
H20 H 0.4165 0.4366 0.2667 0.073 Uiso 1 1 calc R U
C5 C 0.0875(3) 0.6134(3) -0.0472(2) 0.0563(9) Uani 1 1 d . .
C15 C 0.1432(3) 0.4172(3) 0.4793(3) 0.0590(10) Uani 1 1 d . .
H15 H 0.1265 0.3571 0.5029 0.071 Uiso 1 1 calc R U
C16 C 0.1441(3) 0.5081(3) 0.5287(2) 0.0551(9) Uani 1 1 d . .
C24 C 0.5206(3) 0.6546(3) 0.3059(3) 0.0657(11) Uani 1 1 d . .
H24 H 0.5192 0.7192 0.2821 0.079 Uiso 1 1 calc R U
C25 C 0.5697(3) 0.6010(3) 0.0973(3) 0.0610(10) Uani 1 1 d . .
H25 H 0.5813 0.5830 0.1578 0.073 Uiso 1 1 calc R U
C26 C 0.6472(3) 0.6009(3) 0.0564(4) 0.0723(12) Uani 1 1 d . .
H26 H 0.7101 0.5833 0.0899 0.087 Uiso 1 1 calc R U
C27 C 0.6321(3) 0.6263(3) -0.0314(4) 0.0718(13) Uani 1 1 d . .
H27 H 0.6842 0.6253 -0.0584 0.086 Uiso 1 1 calc R U
C8 C -0.0401(3) 0.6659(4) 0.0555(3) 0.0719(12) Uani 1 1 d . .
H8 H -0.0831 0.6841 0.0898 0.086 Uiso 1 1 calc R U
C28 C 0.5395(4) 0.6538(3) -0.0809(3) 0.0718(12) Uani 1 1 d . .
H28 H 0.5291 0.6720 -0.1412 0.086 Uiso 1 1 calc R U
C6 C -0.0124(3) 0.6143(4) -0.0847(3) 0.0720(12) Uani 1 1 d . .
H6 H -0.0371 0.5968 -0.1451 0.086 Uiso 1 1 calc R U
C7 C -0.0761(3) 0.6403(4) -0.0349(3) 0.0757(13) Uani 1 1 d . .
H7 H -0.1436 0.6409 -0.0613 0.091 Uiso 1 1 calc R U
C22 C 0.5884(4) 0.5373(5) 0.4236(3) 0.0871(16) Uani 1 1 d . .
H22 H 0.6323 0.5225 0.4787 0.105 Uiso 1 1 calc R U
C23 C 0.5875(4) 0.6312(4) 0.3870(3) 0.0849(15) Uani 1 1 d . .
H23 H 0.6320 0.6798 0.4166 0.102 Uiso 1 1 calc R U
C21 C 0.5248(3) 0.4646(4) 0.3791(3) 0.0801(14) Uani 1 1 d . .
H21 H 0.5258 0.4005 0.4039 0.096 Uiso 1 1 calc R U
C31 C 0.1266(5) 0.6033(5) 0.6605(4) 0.1043(14) Uani 1 1 d . .
H31A H 0.0874 0.5957 0.7037 0.125 Uiso 1 1 calc R U
H31B H 0.0979 0.6575 0.6198 0.125 Uiso 1 1 calc R U
C32 C 0.2304(7) 0.6335(7) 0.7112(5) 0.154(2) Uani 1 1 d . .
H32A H 0.2587 0.5818 0.7538 0.232 Uiso 1 1 calc R U
H32B H 0.2283 0.6957 0.7426 0.232 Uiso 1 1 calc R U
H32C H 0.2699 0.6421 0.6691 0.232 Uiso 1 1 calc R U
C33 C 0.0793(5) 0.4215(5) 0.6434(4) 0.1043(14) Uani 1 1 d . .
H33A H 0.0286 0.4411 0.6725 0.125 Uiso 1 1 calc R U
H33B H 0.0511 0.3748 0.5948 0.125 Uiso 1 1 calc R U
C34 C 0.1544(7) 0.3800(7) 0.7020(5) 0.154(2) Uani 1 1 d . .
H34A H 0.1912 0.3392 0.6705 0.232 Uiso 1 1 calc R U
H34B H 0.1306 0.3387 0.7432 0.232 Uiso 1 1 calc R U
H34C H 0.1962 0.4319 0.7349 0.232 Uiso 1 1 calc R U

loop_
_atom_site_aniso_label
_atom_site_aniso_U_11
_atom_site_aniso_U_22
_atom_site_aniso_U_33
_atom_site_aniso_U_23
_atom_site_aniso_U_13
_atom_site_aniso_U_12
O2 0.0716(15) 0.0306(12) 0.0415(12) -0.0014(9) 0.0283(11) -0.0013(10)
O1 0.098(2) 0.0355(13) 0.0515(15) 0.0035(11) 0.0331(14) -0.0085(12)
N2 0.0405(14) 0.0432(15) 0.0340(14) 0.0003(11) 0.0153(11) 0.0019(11)
N1 0.0467(15) 0.0465(16) 0.0364(14) 0.0008(12) 0.0151(12) 0.0004(12)
O3 0.0682(19) 0.134(3) 0.0419(15) -0.0128(16) 0.0167(14) -0.0102(19)
C10 0.0382(16) 0.0368(17) 0.0310(15) -0.0009(12) 0.0084(12) 0.0028(12)
C11 0.0498(18) 0.0365(18) 0.0339(16) 0.0012(13) 0.0145(14) 0.0004(14)
C13 0.0428(17) 0.0346(16) 0.0379(16) 0.0002(13) 0.0119(13) -0.0008(13)
C2 0.0407(17) 0.0401(17) 0.0393(17) -0.0045(13) 0.0124(13) 0.0022(13)
C1 0.0446(17) 0.0396(17) 0.0322(15) 0.0005(12) 0.0135(13) 0.0027(13)
C3 0.0477(19) 0.0357(16) 0.0427(17) -0.0025(13) 0.0193(15) 0.0006(14)
C12 0.0418(16) 0.0345(16) 0.0366(16) -0.0036(12) 0.0111(13) 0.0035(13)
C18 0.0441(17) 0.0352(16) 0.0382(16) 0.0024(13) 0.0139(14) 0.0003(13)
C19 0.0426(18) 0.053(2) 0.0419(18) -0.0045(15) 0.0129(14) 0.0083(15)
C4 0.0442(18) 0.0473(19) 0.0388(17) 0.0078(14) 0.0125(14) 0.0003(14)
C30 0.051(2) 0.0400(17) 0.053(2) -0.0075(15) 0.0241(16) -0.0038(15)
C14 0.069(2) 0.0342(17) 0.0481(19) -0.0001(14) 0.0226(17) -0.0057(15)
C17 0.067(2) 0.0422(19) 0.0399(18) -0.0014(14) 0.0209(16) -0.0012(16)
N3 0.139(4) 0.069(2) 0.057(2) -0.0011(17) 0.059(2) -0.020(2)
C9 0.049(2) 0.077(3) 0.052(2) 0.0044(19) 0.0104(17) 0.0137(19)
C29 0.065(2) 0.060(2) 0.061(2) 0.0006(18) 0.0336(19) -0.0002(19)
C20 0.058(2) 0.063(2) 0.059(2) 0.0087(19) 0.0123(18) 0.0094(18)
C5 0.054(2) 0.070(2) 0.0446(19) 0.0073(17) 0.0113(17) -0.0062(18)
C15 0.082(3) 0.043(2) 0.056(2) 0.0065(16) 0.026(2) -0.0116(18)
C16 0.071(2) 0.057(2) 0.0443(19) 0.0031(16) 0.0278(18) -0.0045(18)
C24 0.064(2) 0.064(3) 0.062(2) -0.0090(19) 0.003(2) 0.006(2)
C25 0.053(2) 0.068(3) 0.067(2) -0.001(2) 0.0250(19) 0.0028(18)
C26 0.052(2) 0.070(3) 0.102(4) -0.007(2) 0.033(2) -0.0024(19)
C27 0.076(3) 0.054(2) 0.107(4) -0.009(2) 0.064(3) -0.010(2)
C8 0.048(2) 0.093(3) 0.079(3) 0.014(2) 0.024(2) 0.016(2)
C28 0.087(3) 0.068(3) 0.079(3) 0.004(2) 0.056(3) -0.003(2)
C6 0.056(2) 0.098(3) 0.053(2) 0.010(2) -0.0010(19) -0.016(2)
C7 0.045(2) 0.097(3) 0.078(3) 0.029(3) 0.002(2) -0.003(2)
C22 0.077(3) 0.115(4) 0.056(3) 0.002(3) -0.006(2) 0.035(3)
C23 0.070(3) 0.094(4) 0.075(3) -0.025(3) -0.010(2) 0.008(3)
C21 0.079(3) 0.085(3) 0.070(3) 0.022(3) 0.008(2) 0.027(3)
C31 0.151(4) 0.110(3) 0.066(2) 0.000(2) 0.054(3) -0.017(3)
C32 0.182(6) 0.172(6) 0.094(3) -0.020(3) 0.006(4) -0.007(4)
C33 0.151(4) 0.110(3) 0.066(2) 0.000(2) 0.054(3) -0.017(3)
C34 0.182(6) 0.172(6) 0.094(3) -0.020(3) 0.006(4) -0.007(4)

loop_
_atom_type_symbol
_atom_type_description
_atom_type_scat_dispersion_real
_atom_type_scat_dispersion_imag
_atom_type_scat_source
C C 0.0033 0.0016 'International Tables Vol C Tables 4.2.6.8 and 6.1.1.4'
H H 0.0000 0.0000 'International Tables Vol C Tables 4.2.6.8 and 6.1.1.4'
N N 0.0061 0.0033 'International Tables Vol C Tables 4.2.6.8 and 6.1.1.4'
O O 0.0106 0.0060 'International Tables Vol C Tables 4.2.6.8 and 6.1.1.4'

loop_
_geom_angle_atom_site_label_1
_geom_angle_atom_site_label_2
_geom_angle_atom_site_label_3
_geom_angle
C11 O2 C18 122.6(2)
C1 N2 C2 107.8(2)
C1 N2 C10 129.5(3)
C2 N2 C10 122.4(2)
C1 N1 C3 107.8(3)
C5 O3 H3 109.5
C12 C10 N2 123.1(3)
C12 C10 C11 121.6(3)
N2 C10 C11 115.1(3)
O1 C11 O2 117.1(3)
O1 C11 C10 126.4(3)
O2 C11 C10 116.4(3)
C18 C13 C14 116.0(3)
C18 C13 C12 118.0(3)
C14 C13 C12 125.9(3)
C3 C2 N2 105.5(3)
C3 C2 C19 134.3(3)
N2 C2 C19 120.2(3)
N1 C1 N2 109.7(3)
N1 C1 C4 122.8(3)
N2 C1 C4 127.4(3)
C2 C3 N1 109.2(3)
C2 C3 C30 131.0(3)
N1 C3 C30 119.8(3)
C10 C12 C13 120.9(3)
C10 C12 H12 119.6
C13 C12 H12 119.6
C17 C18 O2 115.6(3)
C17 C18 C13 124.0(3)
O2 C18 C13 120.3(3)
C20 C19 C24 118.5(3)
C20 C19 C2 120.7(3)
C24 C19 C2 120.8(3)
C9 C4 C5 117.4(3)
C9 C4 C1 124.0(3)
C5 C4 C1 118.6(3)
C25 C30 C29 117.4(3)
C25 C30 C3 123.5(3)
C29 C30 C3 119.1(3)
C15 C14 C13 121.7(3)
C15 C14 H14 119.1
C13 C14 H14 119.1
C18 C17 C16 119.3(3)
C18 C17 H17 120.3
C16 C17 H17 120.3
C16 N3 C31 121.1(3)
C16 N3 C33 121.6(4)
C31 N3 C33 117.1(4)
C8 C9 C4 121.5(4)
C8 C9 H9 119.3
C4 C9 H9 119.3
C28 C29 C30 121.2(4)
C28 C29 H29 119.4
C30 C29 H29 119.4
C19 C20 C21 120.6(4)
C19 C20 H20 119.7
C21 C20 H20 119.7
O3 C5 C6 117.4(4)
O3 C5 C4 121.9(3)
C6 C5 C4 120.7(4)
C14 C15 C16 121.5(3)
C14 C15 H15 119.3
C16 C15 H15 119.3
N3 C16 C17 120.6(3)
N3 C16 C15 122.0(3)
C17 C16 C15 117.4(3)
C23 C24 C19 120.3(4)
C23 C24 H24 119.8
C19 C24 H24 119.8
C30 C25 C26 120.9(4)
C30 C25 H25 119.6
C26 C25 H25 119.6
C27 C26 C25 120.6(4)
C27 C26 H26 119.7
C25 C26 H26 119.7
C26 C27 C28 119.9(4)
C26 C27 H27 120.0
C28 C27 H27 120.0
C9 C8 C7 119.4(4)
C9 C8 H8 120.3
C7 C8 H8 120.3
C27 C28 C29 120.0(4)
C27 C28 H28 120.0
C29 C28 H28 120.0
C7 C6 C5 121.1(4)
C7 C6 H6 119.5
C5 C6 H6 119.5
C6 C7 C8 119.9(4)
C6 C7 H7 120.1
C8 C7 H7 120.1
C23 C22 C21 120.1(4)
C23 C22 H22 119.9
C21 C22 H22 119.9
C22 C23 C24 120.3(5)
C22 C23 H23 119.9
C24 C23 H23 119.9
C22 C21 C20 120.1(5)
C22 C21 H21 120.0
C20 C21 H21 120.0
N3 C31 C32 114.9(6)
N3 C31 H31A 108.6
C32 C31 H31A 108.6
N3 C31 H31B 108.6
C32 C31 H31B 108.6
H31A C31 H31B 107.5
C31 C32 H32A 109.5
C31 C32 H32B 109.5
H32A C32 H32B 109.5
C31 C32 H32C 109.5
H32A C32 H32C 109.5
H32B C32 H32C 109.5
C34 C33 N3 105.3(7)
C34 C33 H33A 110.7
N3 C33 H33A 110.7
C34 C33 H33B 110.7
N3 C33 H33B 110.7
H33A C33 H33B 108.8
C33 C34 H34A 109.5
C33 C34 H34B 109.5
H34A C34 H34B 109.5
C33 C34 H34C 109.5
H34A C34 H34C 109.5
H34B C34 H34C 109.5

loop_
_geom_bond_atom_site_label_1
_geom_bond_atom_site_label_2
_geom_bond_distance
O2 C11 1.372(4)
O2 C18 1.381(4)
O1 C11 1.209(4)
N2 C1 1.372(4)
N2 C2 1.400(4)
N2 C10 1.427(4)
N1 C1 1.320(4)
N1 C3 1.386(4)
O3 C5 1.364(5)
O3 H3 0.8200
C10 C12 1.344(4)
C10 C11 1.445(4)
C13 C18 1.397(4)
C13 C14 1.407(4)
C13 C12 1.415(4)
C2 C3 1.372(4)
C2 C19 1.476(5)
C1 C4 1.463(5)
C3 C30 1.470(4)
C12 H12 0.9300
C18 C17 1.372(4)
C19 C20 1.383(5)
C19 C24 1.390(5)
C4 C9 1.397(5)
C4 C5 1.400(5)
C30 C25 1.382(5)
C30 C29 1.395(5)
C14 C15 1.365(5)
C14 H14 0.9300
C17 C16 1.412(5)
C17 H17 0.9300
N3 C16 1.353(5)
N3 C31 1.459(6)
N3 C33 1.469(6)
C9 C8 1.380(5)
C9 H9 0.9300
C29 C28 1.379(5)
C29 H29 0.9300
C20 C21 1.386(6)
C20 H20 0.9300
C5 C6 1.374(6)
C15 C16 1.422(5)
C15 H15 0.9300
C24 C23 1.387(6)
C24 H24 0.9300
C25 C26 1.391(6)
C25 H25 0.9300
C26 C27 1.351(7)
C26 H26 0.9300
C27 C28 1.376(7)
C27 H27 0.9300
C8 C7 1.389(6)
C8 H8 0.9300
C28 H28 0.9300
C6 C7 1.362(6)
C6 H6 0.9300
C7 H7 0.9300
C22 C23 1.366(7)
C22 C21 1.372(7)
C22 H22 0.9300
C23 H23 0.9300
C21 H21 0.9300
C31 C32 1.519(10)
C31 H31A 0.9700
C31 H31B 0.9700
C32 H32A 0.9600
C32 H32B 0.9600
C32 H32C 0.9600
C33 C34 1.317(9)
C33 H33A 0.9700
C33 H33B 0.9700
C34 H34A 0.9600
C34 H34B 0.9600
C34 H34C 0.9600
